data_4025056
loop_
_publ_author_name
'Masahide Tominaga'
'Hyuma Masu'
'Isao Azumaya'

_publ_contact_author_address
;Faculty of Pharmaceutical Sciences at Kagawa Campus,
Tokushima Bunri University,
1314-1 Shido, Sanuki, Kagawa 769-2193, JAPAN
;
_publ_contact_author_email azumayai@kph.bunri-u.ac.jp
_publ_contact_author_fax +81-87-894-0181
_publ_contact_author_name 'Isao Azumaya'
_publ_contact_author_phone +81-87-894-5111x6308
_publ_section_title
;
Construction and Charge-Transfer Complexation of Adamantane-Based
Macrocycles and a Cage with Aromatic Ring Moieties
;
_journal_name_full 'Journal of Organic Chemistry'
_journal_page_first 8754
_journal_page_last 8760
_journal_paper_doi 10.1021/jo9018842
_journal_volume 74
_journal_year 2009
_chemical_formula_sum 'C93 H96 Cl12 O18'
_chemical_formula_weight 1927.10
_chemical_name_systematic
; 
 ? 
;
_space_group_IT_number 14
_symmetry_cell_setting monoclinic
_symmetry_space_group_name_Hall '-P 2ybc'
_symmetry_space_group_name_H-M 'P 1 21/c 1'
_atom_sites_solution_hydrogens geom
_atom_sites_solution_primary direct
_atom_sites_solution_secondary difmap
_audit_creation_method SHELXL-97
_cell_angle_alpha 90.00
_cell_angle_beta 92.455(2)
_cell_angle_gamma 90.00
_cell_formula_units_Z 4
_cell_length_a 20.852(3)
_cell_length_b 14.7500(19)
_cell_length_c 30.387(4)
_cell_measurement_reflns_used 5579
_cell_measurement_temperature 120
_cell_measurement_theta_max 22.99
_cell_measurement_theta_min 2.32
_cell_volume 9337(2)
_computing_cell_refinement 'APEX2 (Bruker AXS, 2006)'
_computing_data_collection 'APEX2 (Bruker AXS, 2006)'
_computing_data_reduction 'SAINT (Bruker AXS, 2004)'
_computing_molecular_graphics 'XSHEL (Bruker AXS,2002)'
_computing_publication_material 'XCIF (Bruker AXS, 2001)'
_computing_structure_refinement 'SHELXL-97 (Sheldrick, 1997)'
_computing_structure_solution 'SHELXS-97 (Sheldrick, 1997)'
_diffrn_ambient_temperature 120
_diffrn_detector_area_resol_mean 8.333
_diffrn_measured_fraction_theta_full 0.998
_diffrn_measured_fraction_theta_max 0.956
_diffrn_measurement_device_type 'Bruker APEXII CCD area detector'
_diffrn_measurement_method 'phi and omega scans'
_diffrn_radiation_monochromator graphite
_diffrn_radiation_source 'sealed tube'
_diffrn_radiation_type MoK\a
_diffrn_radiation_wavelength 0.71073
_diffrn_reflns_av_R_equivalents 0.0522
_diffrn_reflns_av_sigmaI/netI 0.0922
_diffrn_reflns_limit_h_max 15
_diffrn_reflns_limit_h_min -26
_diffrn_reflns_limit_k_max 18
_diffrn_reflns_limit_k_min -18
_diffrn_reflns_limit_l_max 36
_diffrn_reflns_limit_l_min -32
_diffrn_reflns_number 44709
_diffrn_reflns_theta_full 25.00
_diffrn_reflns_theta_max 26.59
_diffrn_reflns_theta_min 1.53
_exptl_absorpt_coefficient_mu 0.422
_exptl_absorpt_correction_T_max 0.9590
_exptl_absorpt_correction_T_min 0.8328
_exptl_absorpt_correction_type empirical
_exptl_absorpt_process_details
;
SADABS Sheldrick 1996
;
_exptl_crystal_colour colourless
_exptl_crystal_density_diffrn 1.371
_exptl_crystal_density_method 'not measured'
_exptl_crystal_description plate
_exptl_crystal_F_000 4008
_exptl_crystal_size_max 0.45
_exptl_crystal_size_mid 0.30
_exptl_crystal_size_min 0.10
_platon_squeeze_details
;
;
_refine_diff_density_max 1.036
_refine_diff_density_min -0.967
_refine_diff_density_rms 0.081
_refine_ls_extinction_method none
_refine_ls_goodness_of_fit_ref 1.030
_refine_ls_hydrogen_treatment constr
_refine_ls_matrix_type full
_refine_ls_number_parameters 1139
_refine_ls_number_reflns 18688
_refine_ls_number_restraints 9
_refine_ls_restrained_S_all 1.031
_refine_ls_R_factor_all 0.1417
_refine_ls_R_factor_gt 0.0765
_refine_ls_shift/su_max 0.003
_refine_ls_shift/su_mean 0.000
_refine_ls_structure_factor_coef Fsqd
_refine_ls_weighting_details 'calc w=1/[\s^2^(Fo^2^)+(0.1255P)^2^+0.0000P] where P=(Fo^2^+2Fc^2^)/3'
_refine_ls_weighting_scheme calc
_refine_ls_wR_factor_gt 0.2053
_refine_ls_wR_factor_ref 0.2352
_reflns_number_gt 9797
_reflns_number_total 18688
_reflns_threshold_expression >2sigma(I)
_cod_data_source_file jo9018842_si_007.cif
_cod_data_source_block a0906011mas
_cod_depositor_comments
;
The following automatic conversions were performed:
'_symmetry_cell_setting' value 'Monoclinic' changed to 'monoclinic'
according to '/home/saulius/struct/CIF-dictionaries/cif_core.dic'
dictionary named 'cif_core.dic' version 2.4.1 from 2010-06-29.

Automatic conversion script
Id: cif_fix_enum 1527 2010-12-29 10:47:43Z saulius 
;
_cod_original_sg_symbol_H-M 'P2(1)/c  '
_cod_database_code 4025056

loop_
_symmetry_equiv_pos_as_xyz
'x, y, z'
'-x, y+1/2, -z+1/2'
'-x, -y, -z'
'x, -y-1/2, z-1/2'

loop_
_atom_site_label
_atom_site_type_symbol
_atom_site_fract_x
_atom_site_fract_y
_atom_site_fract_z
_atom_site_U_iso_or_equiv
_atom_site_adp_type
_atom_site_occupancy
_atom_site_symmetry_multiplicity
_atom_site_calc_flag
_atom_site_refinement_flags
_atom_site_disorder_assembly
_atom_site_disorder_group
C88 C 0.6804(3) 0.9214(4) 0.75789(18) 0.0586(14) Uani 1 1 d . . .
H88 H 0.7161 0.9016 0.7392 0.070 Uiso 1 1 calc R A 1
Cl6 Cl 0.62907(11) 0.83379(16) 0.76409(6) 0.1158(8) Uani 1 1 d . B .
Cl4A Cl 0.71148(9) 0.9656(2) 0.80539(6) 0.0676(8) Uani 0.747(4) 1 d P B 1
Cl5A Cl 0.63366(11) 1.00822(14) 0.72907(7) 0.0769(8) Uani 0.747(4) 1 d P B 1
Cl4B Cl 0.7320(3) 0.8484(6) 0.8123(2) 0.094(3) Uani 0.253(4) 1 d P B 2
Cl5B Cl 0.6979(4) 1.0195(6) 0.7793(4) 0.114(4) Uani 0.253(4) 1 d P B 2
C1 C -0.07979(18) 0.6218(3) 0.89569(12) 0.0242(9) Uani 1 1 d . . .
H1 H -0.1265 0.6068 0.8921 0.029 Uiso 1 1 calc R . .
C2 C -0.06021(17) 0.6226(3) 0.94487(12) 0.0239(9) Uani 1 1 d . . .
H2A H -0.0681 0.5622 0.9577 0.029 Uiso 1 1 calc R . .
H2B H -0.0864 0.6676 0.9603 0.029 Uiso 1 1 calc R . .
C3 C -0.04120(17) 0.5504(3) 0.87219(12) 0.0232(8) Uani 1 1 d . . .
H3A H -0.0546 0.5492 0.8405 0.028 Uiso 1 1 calc R . .
H3B H -0.0498 0.4899 0.8848 0.028 Uiso 1 1 calc R . .
C4 C -0.06810(17) 0.7144(3) 0.87558(12) 0.0241(9) Uani 1 1 d . . .
H4A H -0.0941 0.7604 0.8905 0.029 Uiso 1 1 calc R . .
H4B H -0.0820 0.7135 0.8440 0.029 Uiso 1 1 calc R . .
C5 C 0.01126(17) 0.6469(3) 0.95120(12) 0.0214(8) Uani 1 1 d . . .
C6 C 0.05024(17) 0.5757(3) 0.92665(11) 0.0215(8) Uani 1 1 d . . .
H6A H 0.0438 0.5154 0.9401 0.026 Uiso 1 1 calc R . .
H6B H 0.0965 0.5907 0.9300 0.026 Uiso 1 1 calc R . .
C7 C 0.03057(17) 0.5713(2) 0.87727(11) 0.0204(8) Uani 1 1 d . . .
C8 C 0.04214(17) 0.6671(2) 0.85736(12) 0.0204(8) Uani 1 1 d . . .
H8A H 0.0884 0.6822 0.8607 0.025 Uiso 1 1 calc R . .
H8B H 0.0301 0.6662 0.8255 0.025 Uiso 1 1 calc R . .
C9 C 0.00283(17) 0.7406(2) 0.88005(12) 0.0216(8) Uani 1 1 d . . .
C10 C 0.02285(18) 0.7402(3) 0.92998(12) 0.0234(8) Uani 1 1 d . . .
H10A H 0.0689 0.7560 0.9337 0.028 Uiso 1 1 calc R . .
H10B H -0.0021 0.7869 0.9452 0.028 Uiso 1 1 calc R . .
C11 C 0.03187(18) 0.6531(3) 1.00003(12) 0.0243(9) Uani 1 1 d . . .
C12 C -0.00673(18) 0.6987(3) 1.02922(12) 0.0280(9) Uani 1 1 d . . .
H12 H -0.0476 0.7207 1.0191 0.034 Uiso 1 1 calc R . .
C13 C 0.01378(18) 0.7122(3) 1.07282(13) 0.0279(9) Uani 1 1 d . . .
C14 C 0.07364(18) 0.6801(3) 1.08813(12) 0.0255(9) Uani 1 1 d . . .
C15 C 0.11092(18) 0.6314(3) 1.05932(12) 0.0235(9) Uani 1 1 d . . .
C16 C 0.08985(17) 0.6177(3) 1.01587(12) 0.0239(8) Uani 1 1 d . . .
H16 H 0.1155 0.5836 0.9968 0.029 Uiso 1 1 calc R . .
C17 C -0.0871(2) 0.7707(4) 1.09416(17) 0.0588(15) Uani 1 1 d . . .
H17A H -0.0919 0.8122 1.0691 0.088 Uiso 1 1 calc R . .
H17B H -0.1065 0.7978 1.1199 0.088 Uiso 1 1 calc R . .
H17C H -0.1087 0.7133 1.0868 0.088 Uiso 1 1 calc R . .
C18 C 0.20119(19) 0.5332(3) 1.05297(14) 0.0343(10) Uani 1 1 d . . .
H18A H 0.1721 0.4846 1.0428 0.051 Uiso 1 1 calc R . .
H18B H 0.2361 0.5074 1.0716 0.051 Uiso 1 1 calc R . .
H18C H 0.2191 0.5633 1.0275 0.051 Uiso 1 1 calc R . .
C19 C 0.07204(17) 0.5031(2) 0.85319(12) 0.0213(8) Uani 1 1 d . . .
C20 C 0.13838(17) 0.5044(3) 0.85842(12) 0.0243(9) Uani 1 1 d . . .
H20 H 0.1583 0.5454 0.8789 0.029 Uiso 1 1 calc R . .
C21 C 0.17607(17) 0.4473(3) 0.83449(13) 0.0246(9) Uani 1 1 d . . .
C22 C 0.14763(18) 0.3859(3) 0.80516(12) 0.0231(8) Uani 1 1 d . . .
C23 C 0.08149(18) 0.3838(3) 0.79950(12) 0.0242(9) Uani 1 1 d . . .
C24 C 0.04389(18) 0.4411(3) 0.82384(12) 0.0234(8) Uani 1 1 d . . .
H24 H -0.0016 0.4379 0.8204 0.028 Uiso 1 1 calc R . .
C25 C 0.27345(19) 0.4838(3) 0.87506(14) 0.0371(11) Uani 1 1 d . . .
H25A H 0.2664 0.5495 0.8761 0.056 Uiso 1 1 calc R . .
H25B H 0.3196 0.4715 0.8745 0.056 Uiso 1 1 calc R . .
H25C H 0.2560 0.4555 0.9011 0.056 Uiso 1 1 calc R . .
C26 C -0.01117(17) 0.3199(3) 0.76256(13) 0.0280(9) Uani 1 1 d . . .
H26A H -0.0308 0.3049 0.7904 0.042 Uiso 1 1 calc R . .
H26B H -0.0229 0.2738 0.7404 0.042 Uiso 1 1 calc R . .
H26C H -0.0266 0.3793 0.7523 0.042 Uiso 1 1 calc R . .
C27 C 0.01742(18) 0.8338(3) 0.86090(12) 0.0228(8) Uani 1 1 d . . .
C28 C 0.08049(18) 0.8658(3) 0.86106(12) 0.0262(9) Uani 1 1 d . . .
H28 H 0.1146 0.8290 0.8727 0.031 Uiso 1 1 calc R . .
C29 C 0.09354(19) 0.9508(3) 0.84439(13) 0.0275(9) Uani 1 1 d . . .
C30 C 0.04483(19) 1.0061(3) 0.82786(12) 0.0269(9) Uani 1 1 d . . .
C31 C -0.01842(19) 0.9740(3) 0.82718(12) 0.0261(9) Uani 1 1 d . . .
C32 C -0.03165(18) 0.8894(3) 0.84328(12) 0.0241(9) Uani 1 1 d . . .
H32 H -0.0747 0.8683 0.8424 0.029 Uiso 1 1 calc R . .
C33 C 0.2043(2) 0.9240(3) 0.83437(16) 0.0400(11) Uani 1 1 d . . .
H33A H 0.2115 0.8825 0.8592 0.060 Uiso 1 1 calc R . .
H33B H 0.2441 0.9572 0.8292 0.060 Uiso 1 1 calc R . .
H33C H 0.1914 0.8894 0.8079 0.060 Uiso 1 1 calc R . .
C34 C -0.12787(19) 0.9981(3) 0.80455(14) 0.0351(10) Uani 1 1 d . . .
H34A H -0.1294 0.9447 0.7854 0.053 Uiso 1 1 calc R . .
H34B H -0.1559 1.0454 0.7918 0.053 Uiso 1 1 calc R . .
H34C H -0.1424 0.9816 0.8337 0.053 Uiso 1 1 calc R . .
C35 C 0.1030(2) 0.7803(3) 1.14679(13) 0.0318(10) Uani 1 1 d . . .
H35A H 0.1180 0.7791 1.1781 0.038 Uiso 1 1 calc R . .
H35B H 0.0611 0.8117 1.1449 0.038 Uiso 1 1 calc R . .
C36 C 0.1489(2) 0.8319(3) 1.12182(13) 0.0321(10) Uani 1 1 d . . .
C37 C 0.1891(2) 0.8784(3) 1.10681(13) 0.0319(10) Uani 1 1 d . . .
C38 C 0.2388(2) 0.9340(3) 1.09493(13) 0.0306(9) Uani 1 1 d . . .
C39 C 0.28205(19) 0.9848(3) 1.08853(13) 0.0282(9) Uani 1 1 d . . .
C40 C 0.33647(19) 1.0467(3) 1.08638(13) 0.0299(9) Uani 1 1 d . . .
H40A H 0.3273 1.1018 1.1036 0.036 Uiso 1 1 calc R . .
H40B H 0.3748 1.0172 1.1005 0.036 Uiso 1 1 calc R . .
C41 C 0.1936(2) 0.2414(3) 0.79444(14) 0.0344(10) Uani 1 1 d . . .
H41A H 0.2091 0.2030 0.7704 0.041 Uiso 1 1 calc R . .
H41B H 0.1517 0.2171 0.8030 0.041 Uiso 1 1 calc R . .
C42 C 0.2396(2) 0.2372(3) 0.83242(14) 0.0326(10) Uani 1 1 d . . .
C43 C 0.2759(2) 0.2374(3) 0.86330(14) 0.0328(10) Uani 1 1 d . . .
C44 C 0.3162(2) 0.2402(3) 0.90067(15) 0.0337(10) Uani 1 1 d . . .
C45 C 0.3492(2) 0.2441(3) 0.93423(14) 0.0321(10) Uani 1 1 d . . .
C46 C 0.38510(19) 0.2519(3) 0.97607(14) 0.0325(10) Uani 1 1 d . . .
H46A H 0.3600 0.2885 0.9965 0.039 Uiso 1 1 calc R . .
H46B H 0.3908 0.1907 0.9891 0.039 Uiso 1 1 calc R . .
C47 C 0.0556(2) 1.0981(3) 0.76537(13) 0.0309(10) Uani 1 1 d . . .
H47A H 0.0605 1.1623 0.7567 0.037 Uiso 1 1 calc R . .
H47B H 0.0130 1.0773 0.7539 0.037 Uiso 1 1 calc R . .
C48 C 0.1053(2) 1.0442(3) 0.74517(14) 0.0327(10) Uani 1 1 d . . .
C49 C 0.1431(2) 0.9982(3) 0.72682(14) 0.0330(10) Uani 1 1 d . . .
C50 C 0.1843(2) 0.9449(3) 0.70404(14) 0.0363(11) Uani 1 1 d . . .
C51 C 0.2176(2) 0.8961(3) 0.68268(14) 0.0387(11) Uani 1 1 d . . .
C52 C 0.2548(2) 0.8347(3) 0.65642(14) 0.0376(11) Uani 1 1 d . . .
H52A H 0.2329 0.8267 0.6271 0.045 Uiso 1 1 calc R . .
H52B H 0.2976 0.8615 0.6520 0.045 Uiso 1 1 calc R . .
C53 C 0.52778(17) 0.7695(2) 0.87289(12) 0.0223(8) Uani 1 1 d . . .
H53 H 0.5738 0.7833 0.8676 0.027 Uiso 1 1 calc R . .
C54 C 0.50246(17) 0.8390(2) 0.90441(12) 0.0219(8) Uani 1 1 d . . .
H54A H 0.5060 0.9003 0.8915 0.026 Uiso 1 1 calc R . .
H54B H 0.5287 0.8376 0.9323 0.026 Uiso 1 1 calc R . .
C55 C 0.52312(17) 0.6747(3) 0.89294(13) 0.0244(9) Uani 1 1 d . . .
H55A H 0.5487 0.6724 0.9211 0.029 Uiso 1 1 calc R . .
H55B H 0.5410 0.6296 0.8727 0.029 Uiso 1 1 calc R . .
C56 C 0.48889(17) 0.7735(3) 0.82900(12) 0.0244(9) Uani 1 1 d . . .
H56A H 0.5058 0.7284 0.8083 0.029 Uiso 1 1 calc R . .
H56B H 0.4930 0.8344 0.8157 0.029 Uiso 1 1 calc R . .
C57 C 0.43173(17) 0.8193(3) 0.91386(12) 0.0219(8) Uani 1 1 d . . .
C58 C 0.42736(17) 0.7223(2) 0.93276(12) 0.0202(8) Uani 1 1 d . . .
H58A H 0.4526 0.7192 0.9611 0.024 Uiso 1 1 calc R . .
H58B H 0.3821 0.7086 0.9387 0.024 Uiso 1 1 calc R . .
C59 C 0.45248(17) 0.6506(3) 0.90118(12) 0.0225(8) Uani 1 1 d . . .
C60 C 0.41374(17) 0.6580(3) 0.85726(12) 0.0225(8) Uani 1 1 d . . .
H60A H 0.3683 0.6433 0.8621 0.027 Uiso 1 1 calc R . .
H60B H 0.4301 0.6129 0.8364 0.027 Uiso 1 1 calc R . .
C61 C 0.41756(17) 0.7534(2) 0.83661(12) 0.0210(8) Uani 1 1 d . . .
C62 C 0.39245(16) 0.8228(3) 0.86989(12) 0.0211(8) Uani 1 1 d . . .
H62A H 0.3950 0.8846 0.8573 0.025 Uiso 1 1 calc R . .
H62B H 0.3468 0.8098 0.8752 0.025 Uiso 1 1 calc R . .
C63 C 0.40764(17) 0.8856(2) 0.94841(12) 0.0214(8) Uani 1 1 d . . .
C64 C 0.44008(17) 0.8896(3) 0.98914(12) 0.0231(8) Uani 1 1 d . . .
H64 H 0.4761 0.8512 0.9949 0.028 Uiso 1 1 calc R . .
C65 C 0.42097(18) 0.9486(3) 1.02162(12) 0.0241(9) Uani 1 1 d . . .
C66 C 0.36835(18) 1.0054(2) 1.01360(13) 0.0245(9) Uani 1 1 d . . .
C67 C 0.33456(17) 1.0003(3) 0.97349(12) 0.0221(8) Uani 1 1 d . . .
C68 C 0.35425(17) 0.9414(2) 0.94049(12) 0.0214(8) Uani 1 1 d . . .
H68 H 0.3313 0.9394 0.9128 0.026 Uiso 1 1 calc R . .
C69 C 0.50877(18) 0.9050(3) 1.07063(13) 0.0306(10) Uani 1 1 d . . .
H69A H 0.4990 0.8402 1.0679 0.046 Uiso 1 1 calc R . .
H69B H 0.5261 0.9179 1.1005 0.046 Uiso 1 1 calc R . .
H69C H 0.5405 0.9217 1.0492 0.046 Uiso 1 1 calc R . .
C70 C 0.24284(19) 1.0493(3) 0.92968(14) 0.0352(10) Uani 1 1 d . . .
H70A H 0.2679 1.0609 0.9037 0.053 Uiso 1 1 calc R . .
H70B H 0.2076 1.0932 0.9306 0.053 Uiso 1 1 calc R . .
H70C H 0.2252 0.9877 0.9281 0.053 Uiso 1 1 calc R . .
C71 C 0.44770(17) 0.5549(2) 0.91962(12) 0.0222(8) Uani 1 1 d . . .
C72 C 0.46315(18) 0.4809(3) 0.89438(13) 0.0259(9) Uani 1 1 d . . .
H72 H 0.4753 0.4898 0.8649 0.031 Uiso 1 1 calc R . .
C73 C 0.46113(18) 0.3937(3) 0.91145(13) 0.0273(9) Uani 1 1 d . . .
C74 C 0.44413(18) 0.3797(3) 0.95458(13) 0.0267(9) Uani 1 1 d . . .
C75 C 0.42579(17) 0.4527(3) 0.97953(12) 0.0239(9) Uani 1 1 d . . .
C76 C 0.42741(17) 0.5401(3) 0.96240(12) 0.0240(9) Uani 1 1 d . . .
H76 H 0.4147 0.5900 0.9798 0.029 Uiso 1 1 calc R . .
C77 C 0.4586(2) 0.3198(3) 0.84189(14) 0.0415(11) Uani 1 1 d . . .
H77A H 0.4150 0.3443 0.8380 0.062 Uiso 1 1 calc R . .
H77B H 0.4597 0.2581 0.8299 0.062 Uiso 1 1 calc R . .
H77C H 0.4885 0.3583 0.8263 0.062 Uiso 1 1 calc R . .
C78 C 0.3839(2) 0.5044(3) 1.04682(14) 0.0348(10) Uani 1 1 d . . .
H78A H 0.4185 0.5486 1.0519 0.052 Uiso 1 1 calc R . .
H78B H 0.3707 0.4804 1.0751 0.052 Uiso 1 1 calc R . .
H78C H 0.3471 0.5340 1.0316 0.052 Uiso 1 1 calc R . .
C79 C 0.37662(17) 0.7550(2) 0.79400(12) 0.0223(8) Uani 1 1 d . . .
C80 C 0.31099(18) 0.7373(3) 0.79456(13) 0.0264(9) Uani 1 1 d . . .
H80 H 0.2919 0.7261 0.8219 0.032 Uiso 1 1 calc R . .
C81 C 0.27316(17) 0.7357(3) 0.75592(12) 0.0256(9) Uani 1 1 d . . .
C82 C 0.30063(19) 0.7510(3) 0.71557(13) 0.0280(9) Uani 1 1 d . . .
C83 C 0.36600(18) 0.7646(3) 0.71438(13) 0.0274(9) Uani 1 1 d . . .
C84 C 0.40350(18) 0.7681(3) 0.75329(12) 0.0248(9) Uani 1 1 d . . .
H84 H 0.4482 0.7797 0.7521 0.030 Uiso 1 1 calc R . .
C85 C 0.1831(2) 0.6718(3) 0.79008(14) 0.0379(11) Uani 1 1 d . . .
H85A H 0.2093 0.6182 0.7972 0.057 Uiso 1 1 calc R . .
H85B H 0.1388 0.6531 0.7826 0.057 Uiso 1 1 calc R . .
H85C H 0.1835 0.7124 0.8156 0.057 Uiso 1 1 calc R . .
C86 C 0.3935(2) 0.7028(4) 0.64593(15) 0.0531(14) Uani 1 1 d . . .
H86A H 0.4123 0.6501 0.6613 0.080 Uiso 1 1 calc R . .
H86B H 0.4182 0.7166 0.6201 0.080 Uiso 1 1 calc R . .
H86C H 0.3490 0.6893 0.6365 0.080 Uiso 1 1 calc R . .
C87 C 0.2489(4) 0.7679(5) 0.9844(3) 0.120(3) Uani 1 1 d . . .
H87 H 0.2787 0.8095 0.9692 0.144 Uiso 1 1 calc R . .
C89 C 0.3842(7) 0.0200(15) 0.7459(6) 0.56(3) Uani 1 1 d DU . .
H89 H 0.3697 -0.0446 0.7471 0.667 Uiso 1 1 calc R . .
C90 C 0.2335(3) 0.2207(4) 0.0277(2) 0.0683(17) Uani 1 1 d . . .
H90 H 0.2685 0.1826 0.0159 0.082 Uiso 1 1 calc R . .
C91 C 1.0148(7) -0.0126(5) 0.0447(2) 0.111(4) Uani 1 1 d . . .
H91A H 1.0285 0.0458 0.0582 0.133 Uiso 1 1 calc R . .
H91B H 1.0173 -0.0578 0.0688 0.133 Uiso 1 1 calc R . .
C92 C 0.9401(5) 0.0344(8) -0.0190(5) 0.169(5) Uani 1 1 d . . .
H92A H 0.8991 0.0118 -0.0325 0.203 Uiso 1 1 calc R . .
H92B H 0.9374 0.1014 -0.0185 0.203 Uiso 1 1 calc R . .
C93 C 0.9451(4) -0.0017(5) 0.0334(4) 0.109(3) Uani 1 1 d . . .
H93A H 0.9258 0.0432 0.0531 0.131 Uiso 1 1 calc R . .
H93B H 0.9224 -0.0602 0.0363 0.131 Uiso 1 1 calc R . .
Cl1 Cl 0.29657(8) 0.74108(12) 1.02747(6) 0.0832(5) Uani 1 1 d . . .
Cl2 Cl 0.18829(8) 0.83845(13) 0.98943(6) 0.0882(5) Uani 1 1 d . . .
Cl3 Cl 0.23932(9) 0.68733(15) 0.94376(6) 0.1004(7) Uani 1 1 d . . .
Cl7 Cl 0.3511(4) 0.0767(4) 0.7870(3) 0.402(5) Uani 1 1 d D . .
Cl8 Cl 0.4636(3) 0.0224(4) 0.7549(3) 0.386(4) Uani 1 1 d D . .
Cl10 Cl 0.26277(12) 0.27470(14) 0.07602(7) 0.1243(9) Uani 1 1 d . . .
Cl11 Cl 0.21142(7) 0.30359(12) -0.01138(5) 0.0749(5) Uani 1 1 d . . .
Cl12 Cl 0.16812(8) 0.15159(13) 0.03767(7) 0.0939(6) Uani 1 1 d . . .
O1 O 0.09446(12) 0.68828(18) 1.13135(8) 0.0283(6) Uani 1 1 d . . .
O2 O -0.02109(13) 0.7544(2) 1.10390(9) 0.0379(7) Uani 1 1 d . . .
O3 O 0.16674(13) 0.5974(2) 1.07764(9) 0.0362(7) Uani 1 1 d . . .
O4 O 0.18538(12) 0.33240(18) 0.77888(8) 0.0289(6) Uani 1 1 d . . .
O5 O 0.24196(12) 0.44751(19) 0.83630(9) 0.0331(7) Uani 1 1 d . . .
O6 O 0.05705(12) 0.32229(18) 0.76925(8) 0.0275(6) Uani 1 1 d . . .
O7 O 0.05783(13) 1.09222(17) 0.81236(9) 0.0308(7) Uani 1 1 d . . .
O8 O -0.06362(13) 1.03125(18) 0.80860(9) 0.0330(7) Uani 1 1 d . . .
O9 O 0.15490(13) 0.98681(19) 0.84416(9) 0.0334(7) Uani 1 1 d . . .
O10 O 0.35118(12) 1.07329(17) 1.04252(8) 0.0262(6) Uani 1 1 d . . .
O11 O 0.45094(12) 0.95689(17) 1.06226(8) 0.0268(6) Uani 1 1 d . . .
O12 O 0.28336(12) 1.05813(17) 0.96848(9) 0.0284(6) Uani 1 1 d . . .
O13 O 0.44692(12) 0.29279(17) 0.97198(9) 0.0294(6) Uani 1 1 d . . .
O14 O 0.40593(13) 0.43232(18) 1.02049(9) 0.0300(6) Uani 1 1 d . . .
O15 O 0.47706(13) 0.31775(18) 0.88810(9) 0.0334(7) Uani 1 1 d . . .
O16 O 0.26246(12) 0.7479(2) 0.67752(9) 0.0332(7) Uani 1 1 d . . .
O17 O 0.39492(13) 0.7790(2) 0.67492(9) 0.0357(7) Uani 1 1 d . . .
O18 O 0.20852(12) 0.7178(2) 0.75361(9) 0.0338(7) Uani 1 1 d . . .
Cl9 Cl 0.3557(5) 0.0664(6) 0.6972(3) 0.490(8) Uani 1 1 d D . .

loop_
_atom_site_aniso_label
_atom_site_aniso_U_11
_atom_site_aniso_U_22
_atom_site_aniso_U_33
_atom_site_aniso_U_23
_atom_site_aniso_U_13
_atom_site_aniso_U_12
C88 0.061(4) 0.053(4) 0.063(4) -0.007(3) 0.018(3) -0.014(3)
Cl6 0.1397(18) 0.1226(18) 0.0858(13) 0.0093(11) 0.0139(11) -0.0793(15)
Cl4A 0.0455(11) 0.114(2) 0.0426(11) -0.0065(11) -0.0065(8) -0.0135(12)
Cl5A 0.0919(17) 0.0632(14) 0.0735(15) 0.0062(10) -0.0220(11) 0.0306(11)
Cl4B 0.085(5) 0.126(7) 0.074(5) -0.001(4) 0.025(3) 0.001(4)
Cl5B 0.109(7) 0.072(6) 0.163(10) -0.017(6) 0.041(6) -0.013(5)
C1 0.019(2) 0.025(2) 0.028(2) -0.0028(17) 0.0023(15) -0.0035(16)
C2 0.021(2) 0.023(2) 0.028(2) -0.0016(16) 0.0029(15) -0.0003(16)
C3 0.021(2) 0.023(2) 0.025(2) -0.0020(16) 0.0000(15) -0.0012(16)
C4 0.018(2) 0.025(2) 0.028(2) -0.0035(17) 0.0009(15) 0.0025(16)
C5 0.019(2) 0.024(2) 0.021(2) -0.0016(16) 0.0015(15) 0.0017(16)
C6 0.0182(19) 0.024(2) 0.023(2) 0.0009(16) 0.0003(15) 0.0002(15)
C7 0.0198(19) 0.019(2) 0.023(2) -0.0001(15) -0.0003(15) 0.0013(15)
C8 0.022(2) 0.018(2) 0.0213(19) -0.0022(15) -0.0012(15) -0.0018(15)
C9 0.0189(19) 0.021(2) 0.024(2) -0.0010(16) -0.0020(15) 0.0026(16)
C10 0.024(2) 0.022(2) 0.025(2) -0.0025(16) 0.0006(16) -0.0004(16)
C11 0.027(2) 0.021(2) 0.025(2) 0.0012(16) -0.0001(16) -0.0013(16)
C12 0.024(2) 0.034(2) 0.026(2) -0.0007(18) -0.0024(16) 0.0064(17)
C13 0.026(2) 0.028(2) 0.031(2) -0.0011(18) 0.0055(17) -0.0001(17)
C14 0.030(2) 0.021(2) 0.026(2) 0.0027(16) -0.0001(16) -0.0068(17)
C15 0.024(2) 0.020(2) 0.026(2) 0.0015(16) -0.0034(16) 0.0005(16)
C16 0.020(2) 0.023(2) 0.029(2) -0.0022(16) 0.0030(16) -0.0021(16)
C17 0.035(3) 0.091(4) 0.050(3) -0.025(3) 0.006(2) 0.021(3)
C18 0.019(2) 0.040(3) 0.044(3) 0.000(2) -0.0002(18) 0.0015(18)
C19 0.020(2) 0.019(2) 0.024(2) 0.0018(16) 0.0014(15) 0.0008(15)
C20 0.024(2) 0.022(2) 0.027(2) -0.0014(16) -0.0009(16) 0.0006(16)
C21 0.018(2) 0.022(2) 0.034(2) 0.0040(17) -0.0005(16) -0.0018(16)
C22 0.024(2) 0.019(2) 0.026(2) -0.0004(16) 0.0040(16) 0.0047(16)
C23 0.028(2) 0.020(2) 0.025(2) -0.0011(16) 0.0005(16) 0.0018(16)
C24 0.022(2) 0.023(2) 0.025(2) 0.0015(16) -0.0009(15) -0.0009(16)
C25 0.024(2) 0.038(3) 0.048(3) -0.012(2) -0.0069(19) -0.0015(19)
C26 0.024(2) 0.026(2) 0.034(2) -0.0067(18) -0.0024(17) -0.0023(17)
C27 0.027(2) 0.022(2) 0.020(2) -0.0046(15) -0.0014(15) -0.0007(16)
C28 0.024(2) 0.024(2) 0.030(2) -0.0015(17) -0.0032(16) 0.0028(17)
C29 0.027(2) 0.023(2) 0.032(2) -0.0005(17) -0.0023(17) -0.0059(17)
C30 0.035(2) 0.018(2) 0.027(2) -0.0019(16) -0.0045(17) -0.0031(17)
C31 0.033(2) 0.018(2) 0.028(2) -0.0027(16) -0.0029(17) 0.0068(17)
C32 0.023(2) 0.020(2) 0.028(2) -0.0039(16) -0.0019(16) 0.0021(16)
C33 0.025(2) 0.039(3) 0.056(3) -0.002(2) 0.001(2) -0.005(2)
C34 0.031(2) 0.029(2) 0.045(3) -0.001(2) -0.0075(19) 0.0063(19)
C35 0.041(3) 0.027(2) 0.028(2) -0.0080(18) 0.0056(18) -0.0127(19)
C36 0.032(2) 0.033(3) 0.030(2) -0.0035(19) -0.0011(18) -0.008(2)
C37 0.036(3) 0.030(2) 0.030(2) -0.0032(18) -0.0019(18) -0.003(2)
C38 0.035(2) 0.028(2) 0.030(2) -0.0043(18) 0.0059(18) -0.004(2)
C39 0.026(2) 0.028(2) 0.031(2) -0.0027(18) 0.0047(17) -0.0011(18)
C40 0.027(2) 0.034(2) 0.030(2) -0.0049(18) 0.0060(17) -0.0064(18)
C41 0.033(2) 0.026(2) 0.043(3) -0.0069(19) -0.0057(19) 0.0089(19)
C42 0.029(2) 0.023(2) 0.045(3) -0.0039(19) -0.004(2) 0.0025(18)
C43 0.033(2) 0.022(2) 0.043(3) 0.0021(18) 0.001(2) -0.0026(18)
C44 0.029(2) 0.028(2) 0.044(3) 0.0041(19) 0.000(2) -0.0024(18)
C45 0.032(2) 0.021(2) 0.043(3) 0.0049(19) 0.002(2) -0.0028(18)
C46 0.033(2) 0.020(2) 0.044(3) 0.0054(18) -0.0055(19) -0.0047(18)
C47 0.038(2) 0.020(2) 0.033(2) 0.0039(17) -0.0071(18) -0.0011(18)
C48 0.037(3) 0.027(2) 0.033(2) 0.0041(19) -0.0099(19) -0.004(2)
C49 0.029(2) 0.037(3) 0.032(2) 0.003(2) -0.0087(19) -0.005(2)
C50 0.031(3) 0.050(3) 0.027(2) 0.009(2) -0.0065(19) -0.001(2)
C51 0.032(3) 0.051(3) 0.032(2) 0.005(2) -0.010(2) 0.000(2)
C52 0.032(2) 0.052(3) 0.028(2) 0.004(2) -0.0051(18) 0.009(2)
C53 0.0157(19) 0.023(2) 0.028(2) 0.0007(16) -0.0013(15) 0.0007(15)
C54 0.021(2) 0.018(2) 0.027(2) 0.0012(16) -0.0016(15) -0.0040(15)
C55 0.0163(19) 0.024(2) 0.033(2) 0.0035(17) -0.0016(16) 0.0030(16)
C56 0.017(2) 0.025(2) 0.031(2) -0.0023(17) -0.0007(15) -0.0021(16)
C57 0.019(2) 0.020(2) 0.026(2) -0.0007(16) -0.0005(15) -0.0016(15)
C58 0.0194(19) 0.019(2) 0.022(2) 0.0007(15) -0.0031(15) -0.0012(15)
C59 0.019(2) 0.021(2) 0.027(2) 0.0014(16) 0.0002(15) -0.0008(15)
C60 0.0182(19) 0.022(2) 0.027(2) 0.0016(16) -0.0010(15) -0.0010(15)
C61 0.019(2) 0.017(2) 0.027(2) 0.0022(15) -0.0035(15) -0.0013(15)
C62 0.0151(19) 0.021(2) 0.027(2) 0.0026(16) 0.0016(15) -0.0030(15)
C63 0.019(2) 0.019(2) 0.026(2) 0.0021(16) 0.0024(15) -0.0031(15)
C64 0.020(2) 0.021(2) 0.028(2) 0.0001(16) -0.0009(16) -0.0006(16)
C65 0.024(2) 0.022(2) 0.026(2) 0.0030(16) -0.0023(16) -0.0047(16)
C66 0.026(2) 0.013(2) 0.034(2) 0.0001(16) 0.0056(17) -0.0068(16)
C67 0.0170(19) 0.020(2) 0.029(2) -0.0006(16) 0.0009(15) 0.0009(15)
C68 0.020(2) 0.017(2) 0.027(2) -0.0016(16) 0.0023(15) -0.0010(15)
C69 0.031(2) 0.033(2) 0.027(2) 0.0002(18) -0.0048(17) 0.0005(18)
C70 0.027(2) 0.031(2) 0.047(3) -0.003(2) -0.0089(19) 0.0097(18)
C71 0.0171(19) 0.019(2) 0.030(2) 0.0001(16) -0.0058(15) 0.0008(15)
C72 0.024(2) 0.023(2) 0.031(2) 0.0022(17) -0.0024(16) 0.0013(16)
C73 0.019(2) 0.024(2) 0.039(2) -0.0002(18) -0.0053(17) 0.0017(16)
C74 0.021(2) 0.016(2) 0.043(3) 0.0087(18) -0.0063(17) 0.0001(16)
C75 0.018(2) 0.025(2) 0.028(2) 0.0050(17) -0.0075(15) -0.0007(16)
C76 0.017(2) 0.022(2) 0.032(2) -0.0004(17) -0.0030(16) 0.0011(16)
C77 0.048(3) 0.035(3) 0.041(3) -0.009(2) -0.005(2) 0.010(2)
C78 0.031(2) 0.037(3) 0.036(2) 0.005(2) 0.0063(18) 0.0044(19)
C79 0.021(2) 0.020(2) 0.026(2) 0.0005(16) -0.0019(15) 0.0026(16)
C80 0.025(2) 0.025(2) 0.029(2) 0.0046(17) -0.0012(16) 0.0000(17)
C81 0.018(2) 0.030(2) 0.029(2) 0.0031(17) 0.0013(16) 0.0001(16)
C82 0.028(2) 0.030(2) 0.025(2) 0.0006(17) -0.0027(17) -0.0005(18)
C83 0.025(2) 0.030(2) 0.028(2) 0.0022(17) 0.0042(17) 0.0018(17)
C84 0.021(2) 0.025(2) 0.029(2) 0.0017(17) 0.0003(16) -0.0010(16)
C85 0.026(2) 0.054(3) 0.034(2) 0.002(2) 0.0033(18) -0.010(2)
C86 0.045(3) 0.079(4) 0.035(3) -0.020(3) 0.007(2) -0.008(3)
C87 0.159(8) 0.088(6) 0.109(6) -0.050(5) -0.044(5) 0.049(5)
C89 0.37(3) 0.34(3) 1.00(6) -0.01(4) 0.54(4) 0.14(2)
C90 0.049(3) 0.069(4) 0.087(4) -0.028(3) 0.002(3) 0.010(3)
C91 0.223(12) 0.054(5) 0.055(5) -0.005(3) -0.009(6) 0.024(6)
C92 0.087(8) 0.157(11) 0.261(17) 0.008(11) -0.033(9) 0.035(7)
C93 0.079(6) 0.058(5) 0.194(10) 0.004(5) 0.048(6) -0.004(4)
Cl1 0.0776(11) 0.0800(12) 0.0909(12) -0.0215(9) -0.0073(9) 0.0058(9)
Cl2 0.0707(11) 0.1023(14) 0.0905(12) -0.0253(10) -0.0085(9) 0.0031(10)
Cl3 0.0831(12) 0.1231(16) 0.0973(13) -0.0621(12) 0.0313(9) -0.0462(11)
Cl7 0.481(10) 0.190(5) 0.560(13) -0.009(6) 0.306(10) 0.024(6)
Cl8 0.252(6) 0.248(6) 0.668(14) 0.124(8) 0.121(7) 0.037(5)
Cl10 0.158(2) 0.0934(15) 0.1166(16) -0.0538(12) -0.0585(14) 0.0620(14)
Cl11 0.0507(9) 0.0877(12) 0.0871(11) -0.0216(9) 0.0118(7) 0.0136(8)
Cl12 0.0771(12) 0.0765(12) 0.1309(16) -0.0066(11) 0.0372(10) 0.0269(9)
O1 0.0363(16) 0.0280(16) 0.0201(14) -0.0022(11) -0.0035(11) -0.0089(12)
O2 0.0317(17) 0.052(2) 0.0306(16) -0.0139(14) 0.0034(12) 0.0088(14)
O3 0.0269(16) 0.0450(19) 0.0357(17) -0.0092(14) -0.0086(12) 0.0075(14)
O4 0.0287(16) 0.0290(16) 0.0290(15) -0.0043(12) 0.0020(11) 0.0079(12)
O5 0.0192(15) 0.0358(17) 0.0444(17) -0.0114(14) 0.0023(12) -0.0015(12)
O6 0.0237(15) 0.0254(15) 0.0328(16) -0.0066(12) -0.0061(11) 0.0013(12)
O7 0.0395(17) 0.0152(14) 0.0374(17) -0.0021(12) -0.0037(12) -0.0017(12)
O8 0.0301(16) 0.0262(16) 0.0424(17) 0.0065(13) -0.0018(12) 0.0036(12)
O9 0.0263(16) 0.0295(17) 0.0437(17) 0.0005(13) -0.0073(12) -0.0072(13)
O10 0.0301(15) 0.0186(14) 0.0302(15) -0.0037(11) 0.0052(11) -0.0034(11)
O11 0.0289(15) 0.0217(15) 0.0294(15) -0.0031(12) -0.0037(11) 0.0012(12)
O12 0.0258(15) 0.0237(15) 0.0355(16) -0.0012(12) -0.0009(12) 0.0063(12)
O13 0.0259(15) 0.0193(15) 0.0424(17) 0.0079(12) -0.0065(12) -0.0003(11)
O14 0.0369(17) 0.0222(15) 0.0310(16) 0.0049(12) 0.0019(12) -0.0008(12)
O15 0.0428(18) 0.0220(16) 0.0353(17) -0.0025(12) 0.0011(13) 0.0045(13)
O16 0.0264(15) 0.0448(19) 0.0275(16) 0.0021(13) -0.0075(12) -0.0008(13)
O17 0.0309(16) 0.053(2) 0.0234(15) 0.0013(14) 0.0027(12) -0.0037(14)
O18 0.0169(14) 0.054(2) 0.0306(16) 0.0041(14) -0.0005(11) -0.0059(13)
Cl9 0.613(16) 0.443(12) 0.432(11) -0.108(9) 0.229(10) -0.377(12)

loop_
_atom_type_symbol
_atom_type_description
_atom_type_scat_dispersion_real
_atom_type_scat_dispersion_imag
_atom_type_scat_source
C C 0.0033 0.0016 'International Tables Vol C Tables 4.2.6.8 and 6.1.1.4'
H H 0.0000 0.0000 'International Tables Vol C Tables 4.2.6.8 and 6.1.1.4'
O O 0.0106 0.0060 'International Tables Vol C Tables 4.2.6.8 and 6.1.1.4'
Cl Cl 0.1484 0.1585 'International Tables Vol C Tables 4.2.6.8 and 6.1.1.4'

loop_
_geom_angle_atom_site_label_1
_geom_angle_atom_site_label_2
_geom_angle_atom_site_label_3
_geom_angle
_geom_angle_site_symmetry_1
_geom_angle_site_symmetry_3
_geom_angle_publ_flag
Cl5B C88 Cl4A 40.6(4) . . ?
Cl5B C88 Cl6 140.2(5) . . ?
Cl4A C88 Cl6 114.9(3) . . ?
Cl5B C88 Cl5A 70.8(5) . . ?
Cl4A C88 Cl5A 108.6(3) . . ?
Cl6 C88 Cl5A 105.3(3) . . ?
Cl5B C88 Cl4B 92.3(6) . . ?
Cl4A C88 Cl4B 52.6(3) . . ?
Cl6 C88 Cl4B 80.5(3) . . ?
Cl5A C88 Cl4B 159.9(4) . . ?
Cl5B C88 H88 109.2 . . ?
Cl4A C88 H88 109.3 . . ?
Cl6 C88 H88 109.3 . . ?
Cl5A C88 H88 109.3 . . ?
Cl4B C88 H88 86.1 . . ?
C4 C1 C3 109.6(3) . . ?
C4 C1 C2 110.2(3) . . ?
C3 C1 C2 109.8(3) . . ?
C4 C1 H1 109.1 . . ?
C3 C1 H1 109.1 . . ?
C2 C1 H1 109.1 . . ?
C1 C2 C5 109.9(3) . . ?
C1 C2 H2A 109.7 . . ?
C5 C2 H2A 109.7 . . ?
C1 C2 H2B 109.7 . . ?
C5 C2 H2B 109.7 . . ?
H2A C2 H2B 108.2 . . ?
C1 C3 C7 110.4(3) . . ?
C1 C3 H3A 109.6 . . ?
C7 C3 H3A 109.6 . . ?
C1 C3 H3B 109.6 . . ?
C7 C3 H3B 109.6 . . ?
H3A C3 H3B 108.1 . . ?
C1 C4 C9 111.3(3) . . ?
C1 C4 H4A 109.4 . . ?
C9 C4 H4A 109.4 . . ?
C1 C4 H4B 109.4 . . ?
C9 C4 H4B 109.4 . . ?
H4A C4 H4B 108.0 . . ?
C11 C5 C2 111.5(3) . . ?
C11 C5 C6 112.3(3) . . ?
C2 C5 C6 108.1(3) . . ?
C11 C5 C10 108.0(3) . . ?
C2 C5 C10 108.9(3) . . ?
C6 C5 C10 108.1(3) . . ?
C5 C6 C7 112.1(3) . . ?
C5 C6 H6A 109.2 . . ?
C7 C6 H6A 109.2 . . ?
C5 C6 H6B 109.2 . . ?
C7 C6 H6B 109.2 . . ?
H6A C6 H6B 107.9 . . ?
C3 C7 C19 112.9(3) . . ?
C3 C7 C6 109.0(3) . . ?
C19 C7 C6 111.2(3) . . ?
C3 C7 C8 108.1(3) . . ?
C19 C7 C8 108.0(3) . . ?
C6 C7 C8 107.5(3) . . ?
C9 C8 C7 111.7(3) . . ?
C9 C8 H8A 109.3 . . ?
C7 C8 H8A 109.3 . . ?
C9 C8 H8B 109.3 . . ?
C7 C8 H8B 109.3 . . ?
H8A C8 H8B 107.9 . . ?
C27 C9 C4 113.7(3) . . ?
C27 C9 C8 110.1(3) . . ?
C4 C9 C8 108.3(3) . . ?
C27 C9 C10 109.0(3) . . ?
C4 C9 C10 107.7(3) . . ?
C8 C9 C10 108.0(3) . . ?
C5 C10 C9 111.7(3) . . ?
C5 C10 H10A 109.3 . . ?
C9 C10 H10A 109.3 . . ?
C5 C10 H10B 109.3 . . ?
C9 C10 H10B 109.3 . . ?
H10A C10 H10B 107.9 . . ?
C16 C11 C12 118.7(3) . . ?
C16 C11 C5 121.3(3) . . ?
C12 C11 C5 120.0(3) . . ?
C13 C12 C11 120.9(3) . . ?
C13 C12 H12 119.6 . . ?
C11 C12 H12 119.6 . . ?
O2 C13 C12 125.0(3) . . ?
O2 C13 C14 114.8(3) . . ?
C12 C13 C14 120.2(4) . . ?
O1 C14 C15 119.0(3) . . ?
O1 C14 C13 122.1(4) . . ?
C15 C14 C13 118.7(3) . . ?
O3 C15 C16 124.4(3) . . ?
O3 C15 C14 114.9(3) . . ?
C16 C15 C14 120.6(3) . . ?
C11 C16 C15 120.8(4) . . ?
C11 C16 H16 119.6 . . ?
C15 C16 H16 119.6 . . ?
O2 C17 H17A 109.5 . . ?
O2 C17 H17B 109.5 . . ?
H17A C17 H17B 109.5 . . ?
O2 C17 H17C 109.5 . . ?
H17A C17 H17C 109.5 . . ?
H17B C17 H17C 109.5 . . ?
O3 C18 H18A 109.5 . . ?
O3 C18 H18B 109.5 . . ?
H18A C18 H18B 109.5 . . ?
O3 C18 H18C 109.5 . . ?
H18A C18 H18C 109.5 . . ?
H18B C18 H18C 109.5 . . ?
C20 C19 C24 118.3(3) . . ?
C20 C19 C7 121.1(3) . . ?
C24 C19 C7 120.5(3) . . ?
C21 C20 C19 121.3(3) . . ?
C21 C20 H20 119.4 . . ?
C19 C20 H20 119.4 . . ?
O5 C21 C20 124.7(3) . . ?
O5 C21 C22 115.3(3) . . ?
C20 C21 C22 120.0(3) . . ?
C23 C22 C21 119.5(3) . . ?
C23 C22 O4 120.1(3) . . ?
C21 C22 O4 120.2(3) . . ?
O6 C23 C22 116.0(3) . . ?
O6 C23 C24 123.8(3) . . ?
C22 C23 C24 120.2(3) . . ?
C23 C24 C19 120.7(3) . . ?
C23 C24 H24 119.7 . . ?
C19 C24 H24 119.7 . . ?
O5 C25 H25A 109.5 . . ?
O5 C25 H25B 109.5 . . ?
H25A C25 H25B 109.5 . . ?
O5 C25 H25C 109.5 . . ?
H25A C25 H25C 109.5 . . ?
H25B C25 H25C 109.5 . . ?
O6 C26 H26A 109.5 . . ?
O6 C26 H26B 109.5 . . ?
H26A C26 H26B 109.5 . . ?
O6 C26 H26C 109.5 . . ?
H26A C26 H26C 109.5 . . ?
H26B C26 H26C 109.5 . . ?
C28 C27 C32 118.4(4) . . ?
C28 C27 C9 120.3(3) . . ?
C32 C27 C9 121.2(3) . . ?
C29 C28 C27 120.3(3) . . ?
C29 C28 H28 119.9 . . ?
C27 C28 H28 119.9 . . ?
C30 C29 C28 121.0(4) . . ?
C30 C29 O9 115.9(4) . . ?
C28 C29 O9 123.0(3) . . ?
C29 C30 O7 120.9(4) . . ?
C29 C30 C31 118.9(4) . . ?
O7 C30 C31 120.2(3) . . ?
O8 C31 C32 124.2(4) . . ?
O8 C31 C30 115.4(3) . . ?
C32 C31 C30 120.4(3) . . ?
C31 C32 C27 121.0(4) . . ?
C31 C32 H32 119.5 . . ?
C27 C32 H32 119.5 . . ?
O9 C33 H33A 109.5 . . ?
O9 C33 H33B 109.5 . . ?
H33A C33 H33B 109.5 . . ?
O9 C33 H33C 109.5 . . ?
H33A C33 H33C 109.5 . . ?
H33B C33 H33C 109.5 . . ?
O8 C34 H34A 109.5 . . ?
O8 C34 H34B 109.5 . . ?
H34A C34 H34B 109.5 . . ?
O8 C34 H34C 109.5 . . ?
H34A C34 H34C 109.5 . . ?
H34B C34 H34C 109.5 . . ?
O1 C35 C36 113.3(3) . . ?
O1 C35 H35A 108.9 . . ?
C36 C35 H35A 108.9 . . ?
O1 C35 H35B 108.9 . . ?
C36 C35 H35B 108.9 . . ?
H35A C35 H35B 107.7 . . ?
C37 C36 C35 171.1(4) . . ?
C36 C37 C38 172.6(4) . . ?
C39 C38 C37 174.0(4) . . ?
C38 C39 C40 173.2(4) . . ?
O10 C40 C39 114.2(3) . . ?
O10 C40 H40A 108.7 . . ?
C39 C40 H40A 108.7 . . ?
O10 C40 H40B 108.7 . . ?
C39 C40 H40B 108.7 . . ?
H40A C40 H40B 107.6 . . ?
O4 C41 C42 111.3(3) . . ?
O4 C41 H41A 109.4 . . ?
C42 C41 H41A 109.4 . . ?
O4 C41 H41B 109.4 . . ?
C42 C41 H41B 109.4 . . ?
H41A C41 H41B 108.0 . . ?
C43 C42 C41 177.4(4) . . ?
C42 C43 C44 177.0(5) . . ?
C45 C44 C43 177.2(5) . . ?
C44 C45 C46 175.9(5) . . ?
O13 C46 C45 112.9(3) . . ?
O13 C46 H46A 109.0 . . ?
C45 C46 H46A 109.0 . . ?
O13 C46 H46B 109.0 . . ?
C45 C46 H46B 109.0 . . ?
H46A C46 H46B 107.8 . . ?
O7 C47 C48 113.1(3) . . ?
O7 C47 H47A 109.0 . . ?
C48 C47 H47A 109.0 . . ?
O7 C47 H47B 109.0 . . ?
C48 C47 H47B 109.0 . . ?
H47A C47 H47B 107.8 . . ?
C49 C48 C47 175.9(4) . . ?
C48 C49 C50 177.1(4) . . ?
C51 C50 C49 176.4(5) . . ?
C50 C51 C52 177.0(5) . . ?
O16 C52 C51 111.2(4) . . ?
O16 C52 H52A 109.4 . . ?
C51 C52 H52A 109.4 . . ?
O16 C52 H52B 109.4 . . ?
C51 C52 H52B 109.4 . . ?
H52A C52 H52B 108.0 . . ?
C54 C53 C55 109.7(3) . . ?
C54 C53 C56 109.8(3) . . ?
C55 C53 C56 109.9(3) . . ?
C54 C53 H53 109.1 . . ?
C55 C53 H53 109.1 . . ?
C56 C53 H53 109.1 . . ?
C53 C54 C57 110.7(3) . . ?
C53 C54 H54A 109.5 . . ?
C57 C54 H54A 109.5 . . ?
C53 C54 H54B 109.5 . . ?
C57 C54 H54B 109.5 . . ?
H54A C54 H54B 108.1 . . ?
C53 C55 C59 110.6(3) . . ?
C53 C55 H55A 109.5 . . ?
C59 C55 H55A 109.5 . . ?
C53 C55 H55B 109.5 . . ?
C59 C55 H55B 109.5 . . ?
H55A C55 H55B 108.1 . . ?
C53 C56 C61 109.9(3) . . ?
C53 C56 H56A 109.7 . . ?
C61 C56 H56A 109.7 . . ?
C53 C56 H56B 109.7 . . ?
C61 C56 H56B 109.7 . . ?
H56A C56 H56B 108.2 . . ?
C63 C57 C62 113.2(3) . . ?
C63 C57 C54 110.5(3) . . ?
C62 C57 C54 108.0(3) . . ?
C63 C57 C58 108.0(3) . . ?
C62 C57 C58 108.5(3) . . ?
C54 C57 C58 108.4(3) . . ?
C59 C58 C57 112.2(3) . . ?
C59 C58 H58A 109.2 . . ?
C57 C58 H58A 109.2 . . ?
C59 C58 H58B 109.2 . . ?
C57 C58 H58B 109.2 . . ?
H58A C58 H58B 107.9 . . ?
C71 C59 C60 110.2(3) . . ?
C71 C59 C58 112.3(3) . . ?
C60 C59 C58 108.3(3) . . ?
C71 C59 C55 110.5(3) . . ?
C60 C59 C55 108.2(3) . . ?
C58 C59 C55 107.2(3) . . ?
C59 C60 C61 112.6(3) . . ?
C59 C60 H60A 109.1 . . ?
C61 C60 H60A 109.1 . . ?
C59 C60 H60B 109.1 . . ?
C61 C60 H60B 109.1 . . ?
H60A C60 H60B 107.8 . . ?
C79 C61 C60 108.9(3) . . ?
C79 C61 C56 112.3(3) . . ?
C60 C61 C56 107.6(3) . . ?
C79 C61 C62 110.7(3) . . ?
C60 C61 C62 108.2(3) . . ?
C56 C61 C62 109.0(3) . . ?
C57 C62 C61 111.3(3) . . ?
C57 C62 H62A 109.4 . . ?
C61 C62 H62A 109.4 . . ?
C57 C62 H62B 109.4 . . ?
C61 C62 H62B 109.4 . . ?
H62A C62 H62B 108.0 . . ?
C64 C63 C68 118.9(3) . . ?
C64 C63 C57 118.4(3) . . ?
C68 C63 C57 122.6(3) . . ?
C63 C64 C65 121.2(3) . . ?
C63 C64 H64 119.4 . . ?
C65 C64 H64 119.4 . . ?
O11 C65 C64 124.4(3) . . ?
O11 C65 C66 115.5(3) . . ?
C64 C65 C66 120.1(3) . . ?
C67 C66 O10 117.5(3) . . ?
C67 C66 C65 119.3(4) . . ?
O10 C66 C65 123.0(3) . . ?
O12 C67 C66 115.4(3) . . ?
O12 C67 C68 123.9(3) . . ?
C66 C67 C68 120.7(3) . . ?
C63 C68 C67 119.9(3) . . ?
C63 C68 H68 120.1 . . ?
C67 C68 H68 120.1 . . ?
O11 C69 H69A 109.5 . . ?
O11 C69 H69B 109.5 . . ?
H69A C69 H69B 109.5 . . ?
O11 C69 H69C 109.5 . . ?
H69A C69 H69C 109.5 . . ?
H69B C69 H69C 109.5 . . ?
O12 C70 H70A 109.5 . . ?
O12 C70 H70B 109.5 . . ?
H70A C70 H70B 109.5 . . ?
O12 C70 H70C 109.5 . . ?
H70A C70 H70C 109.5 . . ?
H70B C70 H70C 109.5 . . ?
C72 C71 C76 118.6(3) . . ?
C72 C71 C59 120.5(3) . . ?
C76 C71 C59 120.8(3) . . ?
C71 C72 C73 120.9(4) . . ?
C71 C72 H72 119.5 . . ?
C73 C72 H72 119.5 . . ?
O15 C73 C74 116.4(3) . . ?
O15 C73 C72 123.4(4) . . ?
C74 C73 C72 120.2(4) . . ?
C75 C74 O13 121.3(4) . . ?
C75 C74 C73 119.4(3) . . ?
O13 C74 C73 119.3(4) . . ?
O14 C75 C74 115.7(3) . . ?
O14 C75 C76 124.0(4) . . ?
C74 C75 C76 120.4(4) . . ?
C75 C76 C71 120.3(4) . . ?
C75 C76 H76 119.9 . . ?
C71 C76 H76 119.9 . . ?
O15 C77 H77A 109.5 . . ?
O15 C77 H77B 109.5 . . ?
H77A C77 H77B 109.5 . . ?
O15 C77 H77C 109.5 . . ?
H77A C77 H77C 109.5 . . ?
H77B C77 H77C 109.5 . . ?
O14 C78 H78A 109.5 . . ?
O14 C78 H78B 109.5 . . ?
H78A C78 H78B 109.5 . . ?
O14 C78 H78C 109.5 . . ?
H78A C78 H78C 109.5 . . ?
H78B C78 H78C 109.5 . . ?
C84 C79 C80 118.0(3) . . ?
C84 C79 C61 121.7(3) . . ?
C80 C79 C61 120.1(3) . . ?
C81 C80 C79 121.1(4) . . ?
C81 C80 H80 119.5 . . ?
C79 C80 H80 119.5 . . ?
O18 C81 C80 124.6(3) . . ?
O18 C81 C82 115.2(3) . . ?
C80 C81 C82 120.1(4) . . ?
O16 C82 C83 121.3(4) . . ?
O16 C82 C81 119.3(3) . . ?
C83 C82 C81 119.4(3) . . ?
C82 C83 O17 120.9(3) . . ?
C82 C83 C84 120.2(4) . . ?
O17 C83 C84 118.8(3) . . ?
C83 C84 C79 121.1(4) . . ?
C83 C84 H84 119.4 . . ?
C79 C84 H84 119.4 . . ?
O18 C85 H85A 109.5 . . ?
O18 C85 H85B 109.5 . . ?
H85A C85 H85B 109.5 . . ?
O18 C85 H85C 109.5 . . ?
H85A C85 H85C 109.5 . . ?
H85B C85 H85C 109.5 . . ?
O17 C86 H86A 109.5 . . ?
O17 C86 H86B 109.5 . . ?
H86A C86 H86B 109.5 . . ?
O17 C86 H86C 109.5 . . ?
H86A C86 H86C 109.5 . . ?
H86B C86 H86C 109.5 . . ?
Cl2 C87 Cl1 120.9(5) . . ?
Cl2 C87 Cl3 115.9(4) . . ?
Cl1 C87 Cl3 116.8(4) . . ?
Cl2 C87 H87 98.5 . . ?
Cl1 C87 H87 98.5 . . ?
Cl3 C87 H87 98.5 . . ?
Cl8 C89 Cl7 107.8(12) . . ?
Cl8 C89 Cl9 116.0(12) . . ?
Cl7 C89 Cl9 107.7(9) . . ?
Cl8 C89 H89 108.4 . . ?
Cl7 C89 H89 108.4 . . ?
Cl9 C89 H89 108.4 . . ?
Cl12 C90 Cl11 109.9(3) . . ?
Cl12 C90 Cl10 111.5(4) . . ?
Cl11 C90 Cl10 108.8(3) . . ?
Cl12 C90 H90 108.9 . . ?
Cl11 C90 H90 108.9 . . ?
Cl10 C90 H90 108.9 . . ?
C92 C91 C93 128.2(9) 3_755 . ?
C92 C91 H91A 105.3 3_755 . ?
C93 C91 H91A 105.3 . . ?
C92 C91 H91B 105.3 3_755 . ?
C93 C91 H91B 105.3 . . ?
H91A C91 H91B 106.0 . . ?
C91 C92 C93 118.6(8) 3_755 . ?
C91 C92 H92A 107.7 3_755 . ?
C93 C92 H92A 107.7 . . ?
C91 C92 H92B 107.7 3_755 . ?
C93 C92 H92B 107.7 . . ?
H92A C92 H92B 107.1 . . ?
C91 C93 C92 105.9(6) . . ?
C91 C93 H93A 110.6 . . ?
C92 C93 H93A 110.6 . . ?
C91 C93 H93B 110.6 . . ?
C92 C93 H93B 110.6 . . ?
H93A C93 H93B 108.7 . . ?
C14 O1 C35 115.1(3) . . ?
C13 O2 C17 118.3(3) . . ?
C15 O3 C18 118.1(3) . . ?
C22 O4 C41 113.9(3) . . ?
C21 O5 C25 117.3(3) . . ?
C23 O6 C26 116.8(3) . . ?
C30 O7 C47 113.4(3) . . ?
C31 O8 C34 116.9(3) . . ?
C29 O9 C33 115.4(3) . . ?
C66 O10 C40 117.5(3) . . ?
C65 O11 C69 117.3(3) . . ?
C67 O12 C70 117.8(3) . . ?
C74 O13 C46 113.5(3) . . ?
C75 O14 C78 117.9(3) . . ?
C73 O15 C77 115.2(3) . . ?
C82 O16 C52 113.3(3) . . ?
C83 O17 C86 114.6(3) . . ?
C81 O18 C85 116.8(3) . . ?

loop_
_geom_bond_atom_site_label_1
_geom_bond_atom_site_label_2
_geom_bond_distance
_geom_bond_site_symmetry_2
_geom_bond_publ_flag
C88 Cl5B 1.622(10) . ?
C88 Cl4A 1.688(6) . ?
C88 Cl6 1.693(5) . ?
C88 Cl5A 1.812(6) . ?
C88 Cl4B 2.214(10) . ?
C88 H88 1.0000 . ?
C1 C4 1.520(5) . ?
C1 C3 1.522(5) . ?
C1 C2 1.532(5) . ?
C1 H1 1.0000 . ?
C2 C5 1.537(5) . ?
C2 H2A 0.9900 . ?
C2 H2B 0.9900 . ?
C3 C7 1.529(5) . ?
C3 H3A 0.9900 . ?
C3 H3B 0.9900 . ?
C4 C9 1.529(5) . ?
C4 H4A 0.9900 . ?
C4 H4B 0.9900 . ?
C5 C11 1.530(5) . ?
C5 C6 1.540(5) . ?
C5 C10 1.544(5) . ?
C6 C7 1.540(5) . ?
C6 H6A 0.9900 . ?
C6 H6B 0.9900 . ?
C7 C19 1.532(5) . ?
C7 C8 1.560(5) . ?
C8 C9 1.540(5) . ?
C8 H8A 0.9900 . ?
C8 H8B 0.9900 . ?
C9 C27 1.528(5) . ?
C9 C10 1.556(5) . ?
C10 H10A 0.9900 . ?
C10 H10B 0.9900 . ?
C11 C16 1.384(5) . ?
C11 C12 1.395(5) . ?
C12 C13 1.389(5) . ?
C12 H12 0.9500 . ?
C13 O2 1.367(5) . ?
C13 C14 1.396(5) . ?
C14 O1 1.371(4) . ?
C14 C15 1.395(5) . ?
C15 O3 1.364(4) . ?
C15 C16 1.388(5) . ?
C16 H16 0.9500 . ?
C17 O2 1.416(5) . ?
C17 H17A 0.9800 . ?
C17 H17B 0.9800 . ?
C17 H17C 0.9800 . ?
C18 O3 1.422(5) . ?
C18 H18A 0.9800 . ?
C18 H18B 0.9800 . ?
C18 H18C 0.9800 . ?
C19 C20 1.386(5) . ?
C19 C24 1.390(5) . ?
C20 C21 1.380(5) . ?
C20 H20 0.9500 . ?
C21 O5 1.373(4) . ?
C21 C22 1.386(5) . ?
C22 C23 1.383(5) . ?
C22 O4 1.391(4) . ?
C23 O6 1.374(4) . ?
C23 C24 1.388(5) . ?
C24 H24 0.9500 . ?
C25 O5 1.428(5) . ?
C25 H25A 0.9800 . ?
C25 H25B 0.9800 . ?
C25 H25C 0.9800 . ?
C26 O6 1.429(4) . ?
C26 H26A 0.9800 . ?
C26 H26B 0.9800 . ?
C26 H26C 0.9800 . ?
C27 C28 1.397(5) . ?
C27 C32 1.400(5) . ?
C28 C29 1.384(5) . ?
C28 H28 0.9500 . ?
C29 C30 1.380(5) . ?
C29 O9 1.386(4) . ?
C30 O7 1.385(5) . ?
C30 C31 1.401(5) . ?
C31 O8 1.369(4) . ?
C31 C32 1.372(5) . ?
C32 H32 0.9500 . ?
C33 O9 1.426(5) . ?
C33 H33A 0.9800 . ?
C33 H33B 0.9800 . ?
C33 H33C 0.9800 . ?
C34 O8 1.426(5) . ?
C34 H34A 0.9800 . ?
C34 H34B 0.9800 . ?
C34 H34C 0.9800 . ?
C35 O1 1.445(5) . ?
C35 C36 1.459(6) . ?
C35 H35A 0.9900 . ?
C35 H35B 0.9900 . ?
C36 C37 1.190(6) . ?
C37 C38 1.383(6) . ?
C38 C39 1.194(5) . ?
C39 C40 1.460(5) . ?
C40 O10 1.435(4) . ?
C40 H40A 0.9900 . ?
C40 H40B 0.9900 . ?
C41 O4 1.431(5) . ?
C41 C42 1.470(5) . ?
C41 H41A 0.9900 . ?
C41 H41B 0.9900 . ?
C42 C43 1.181(5) . ?
C43 C44 1.383(6) . ?
C44 C45 1.207(5) . ?
C45 C46 1.452(5) . ?
C46 O13 1.434(5) . ?
C46 H46A 0.9900 . ?
C46 H46B 0.9900 . ?
C47 O7 1.429(5) . ?
C47 C48 1.462(6) . ?
C47 H47A 0.9900 . ?
C47 H47B 0.9900 . ?
C48 C49 1.196(6) . ?
C49 C50 1.373(7) . ?
C50 C51 1.209(6) . ?
C51 C52 1.453(7) . ?
C52 O16 1.438(5) . ?
C52 H52A 0.9900 . ?
C52 H52B 0.9900 . ?
C53 C54 1.513(5) . ?
C53 C55 1.531(5) . ?
C53 C56 1.532(5) . ?
C53 H53 1.0000 . ?
C54 C57 1.542(5) . ?
C54 H54A 0.9900 . ?
C54 H54B 0.9900 . ?
C55 C59 1.546(5) . ?
C55 H55A 0.9900 . ?
C55 H55B 0.9900 . ?
C56 C61 1.544(5) . ?
C56 H56A 0.9900 . ?
C56 H56B 0.9900 . ?
C57 C63 1.535(5) . ?
C57 C62 1.538(5) . ?
C57 C58 1.546(5) . ?
C58 C59 1.535(5) . ?
C58 H58A 0.9900 . ?
C58 H58B 0.9900 . ?
C59 C71 1.524(5) . ?
C59 C60 1.534(5) . ?
C60 C61 1.543(5) . ?
C60 H60A 0.9900 . ?
C60 H60B 0.9900 . ?
C61 C79 1.520(5) . ?
C61 C62 1.547(5) . ?
C62 H62A 0.9900 . ?
C62 H62B 0.9900 . ?
C63 C64 1.386(5) . ?
C63 C68 1.397(5) . ?
C64 C65 1.387(5) . ?
C64 H64 0.9500 . ?
C65 O11 1.365(4) . ?
C65 C66 1.394(5) . ?
C66 C67 1.384(5) . ?
C66 O10 1.389(4) . ?
C67 O12 1.370(4) . ?
C67 C68 1.402(5) . ?
C68 H68 0.9500 . ?
C69 O11 1.441(4) . ?
C69 H69A 0.9800 . ?
C69 H69B 0.9800 . ?
C69 H69C 0.9800 . ?
C70 O12 1.426(4) . ?
C70 H70A 0.9800 . ?
C70 H70B 0.9800 . ?
C70 H70C 0.9800 . ?
C71 C72 1.380(5) . ?
C71 C76 1.401(5) . ?
C72 C73 1.388(5) . ?
C72 H72 0.9500 . ?
C73 O15 1.374(5) . ?
C73 C74 1.388(6) . ?
C74 C75 1.379(5) . ?
C74 O13 1.387(4) . ?
C75 O14 1.362(4) . ?
C75 C76 1.392(5) . ?
C76 H76 0.9500 . ?
C77 O15 1.441(5) . ?
C77 H77A 0.9800 . ?
C77 H77B 0.9800 . ?
C77 H77C 0.9800 . ?
C78 O14 1.419(5) . ?
C78 H78A 0.9800 . ?
C78 H78B 0.9800 . ?
C78 H78C 0.9800 . ?
C79 C84 1.393(5) . ?
C79 C80 1.394(5) . ?
C80 C81 1.386(5) . ?
C80 H80 0.9500 . ?
C81 O18 1.372(4) . ?
C81 C82 1.394(5) . ?
C82 O16 1.376(4) . ?
C82 C83 1.380(5) . ?
C83 O17 1.382(5) . ?
C83 C84 1.390(5) . ?
C84 H84 0.9500 . ?
C85 O18 1.422(5) . ?
C85 H85A 0.9800 . ?
C85 H85B 0.9800 . ?
C85 H85C 0.9800 . ?
C86 O17 1.427(5) . ?
C86 H86A 0.9800 . ?
C86 H86B 0.9800 . ?
C86 H86C 0.9800 . ?
C87 Cl2 1.650(7) . ?
C87 Cl1 1.657(7) . ?
C87 Cl3 1.719(7) . ?
C87 H87 1.0000 . ?
C89 Cl8 1.668(14) . ?
C89 Cl7 1.675(13) . ?
C89 Cl9 1.714(17) . ?
C89 H89 1.0000 . ?
C90 Cl12 1.740(6) . ?
C90 Cl11 1.752(7) . ?
C90 Cl10 1.756(6) . ?
C90 H90 1.0000 . ?
C91 C92 1.289(12) 3_755 ?
C91 C93 1.487(12) . ?
C91 H91A 0.9900 . ?
C91 H91B 0.9900 . ?
C92 C91 1.289(12) 3_755 ?
C92 C93 1.678(14) . ?
C92 H92A 0.9900 . ?
C92 H92B 0.9900 . ?
C93 H93A 0.9900 . ?
C93 H93B 0.9900 . ?

loop_
_platon_squeeze_void_nr
_platon_squeeze_void_average_x
_platon_squeeze_void_average_y
_platon_squeeze_void_average_z
_platon_squeeze_void_volume
_platon_squeeze_void_count_electrons
1 0.434 0.019 0.171 9.6 0.3
2 0.212 0.145 0.672 22.0 3.0
3 0.212 0.354 0.172 22.0 3.0
4 0.434 0.481 0.671 9.6 0.3
5 0.566 0.519 0.329 9.6 0.3
6 0.788 0.645 0.828 22.0 3.0
7 0.788 0.855 0.328 22.0 3.0
8 0.566 0.981 0.829 9.6 0.3
